data_7106930
loop_
_publ_author_name
'Maria Castellano'
'Jesus Ferrando-Soria'
'Emilio Pardo'
'Miguel Julve'
'Francesc Lloret'
'Corine Mathoniere'
'Jorge Pasan'
'Catalina Ruiz-Perez'
'Laura Canadillas-Delgado'
'Rafael Ruiz-Garcia'
'Joan Cano'

_publ_section_title
;
 Photoswitching of the antiferromagnetic coupling in an oxamato-based
 dicopper(II) anthracenophane
;
_journal_name_full Chem.Commun.
_journal_page_first 11035
_journal_paper_doi 10.1039/c1cc15087a
_journal_volume 47
_journal_year 2011
_chemical_formula_sum 'C100 H160 Cu2 N8 O12'
_chemical_formula_weight 1793.44
_chemical_name_systematic
;
?
;
_space_group_IT_number 61
_symmetry_cell_setting orthorhombic
_symmetry_Int_Tables_number 61
_symmetry_space_group_name_Hall '-P 2ac 2ab'
_symmetry_space_group_name_H-M 'P b c a'
_atom_sites_solution_hydrogens geom
_atom_sites_solution_primary direct
_atom_sites_solution_secondary difmap
_audit_creation_method SHELXL-97
_cell_angle_alpha 90.00
_cell_angle_beta 90.00
_cell_angle_gamma 90.00
_cell_formula_units_Z 4
_cell_length_a 23.490(5)
_cell_length_b 16.875(3)
_cell_length_c 24.537(5)
_cell_measurement_temperature 100(2)
_cell_volume 9726(3)
_computing_cell_refinement 'HKL2000 (Otwinowski & Minor, 1997)'
_computing_data_collection 'mxcube (Gabadinho & McSweeney, 2010'
_computing_data_reduction 'HKL2000 (Otwinowski & Minor, 1997)'
_computing_molecular_graphics 'Ortep-3 for Windows (Farrugia, 1997)'
_computing_publication_material 'WinGX publication routines (Farrugia, 1999)'
_computing_structure_refinement 'SHELXL-97 (Sheldrick, 2008)'
_computing_structure_solution 'SHELXL-97 (Sheldrick, 2008)'
_diffrn_ambient_temperature 100(2)
_diffrn_detector 'HUBER ADSC Q210r CCD detector'
_diffrn_detector_area_resol_mean 9.6
_diffrn_measured_fraction_theta_full 0.993
_diffrn_measured_fraction_theta_max 0.993
_diffrn_measurement_device_type 'Single-axis HUBER diffractometer'
_diffrn_measurement_method 'CCD rotation images, thick slices'
_diffrn_radiation_detector 'ADSC Q210r CCD (binned mode)'
_diffrn_radiation_monochromator 'Si 111'
_diffrn_radiation_probe x-ray
_diffrn_radiation_type synchrotron
_diffrn_radiation_wavelength 0.73800
_diffrn_reflns_av_R_equivalents 0.1118
_diffrn_reflns_av_sigmaI/netI 0.0690
_diffrn_reflns_limit_h_max 29
_diffrn_reflns_limit_h_min -29
_diffrn_reflns_limit_k_max 21
_diffrn_reflns_limit_k_min -21
_diffrn_reflns_limit_l_max 30
_diffrn_reflns_limit_l_min -30
_diffrn_reflns_number 195832
_diffrn_reflns_theta_full 27.47
_diffrn_reflns_theta_max 27.47
_diffrn_reflns_theta_min 1.77
_diffrn_source synchrotron
_diffrn_source_type 'ESRF-CRG BM16'
_exptl_absorpt_coefficient_mu 0.500
_exptl_absorpt_correction_type none
_exptl_crystal_colour green
_exptl_crystal_density_diffrn 1.225
_exptl_crystal_density_method 'not measured'
_exptl_crystal_description prism
_exptl_crystal_F_000 3880
_exptl_crystal_size_max 0.14
_exptl_crystal_size_mid 0.1
_exptl_crystal_size_min 0.05
_refine_diff_density_max 1.197
_refine_diff_density_min -1.495
_refine_diff_density_rms 0.146
_refine_ls_extinction_coef 0.0297(16)
_refine_ls_extinction_expression Fc^*^=kFc[1+0.001xFc^2^\l^3^/sin(2\q)]^-1/4^
_refine_ls_extinction_method SHELXL
_refine_ls_goodness_of_fit_ref 0.957
_refine_ls_hydrogen_treatment constr
_refine_ls_matrix_type full
_refine_ls_number_parameters 577
_refine_ls_number_reflns 9873
_refine_ls_number_restraints 0
_refine_ls_restrained_S_all 0.957
_refine_ls_R_factor_all 0.0695
_refine_ls_R_factor_gt 0.0641
_refine_ls_shift/su_max 0.007
_refine_ls_shift/su_mean 0.001
_refine_ls_structure_factor_coef Fsqd
_refine_ls_weighting_details 'calc w=1/[\s^2^(Fo^2^)+(0.1601P)^2^+2.3651P] where P=(Fo^2^+2Fc^2^)/3'
_refine_ls_weighting_scheme calc
_refine_ls_wR_factor_gt 0.1804
_refine_ls_wR_factor_ref 0.1918
_reflns_number_gt 9057
_reflns_number_total 9873
_reflns_threshold_expression >2sigma(I)
_cod_data_source_file c1cc15087a.txt
_cod_data_source_block compound1
_cod_original_sg_symbol_H-M 'P bca'
_cod_database_code 7106930

loop_
_symmetry_equiv_pos_as_xyz
'x, y, z'
'-x+1/2, -y, z+1/2'
'x+1/2, -y+1/2, -z'
'-x, y+1/2, -z+1/2'
'-x, -y, -z'
'x-1/2, y, -z-1/2'
'-x-1/2, y-1/2, z'
'x, -y-1/2, z-1/2'

loop_
_atom_site_label
_atom_site_type_symbol
_atom_site_fract_x
_atom_site_fract_y
_atom_site_fract_z
_atom_site_U_iso_or_equiv
_atom_site_adp_type
_atom_site_occupancy
_atom_site_symmetry_multiplicity
_atom_site_calc_flag
_atom_site_refinement_flags
_atom_site_disorder_assembly
_atom_site_disorder_group
C1 C 0.58665(8) 0.10592(11) 0.11580(7) 0.0325(4) Uani 1 1 d . . .
C2 C 0.55153(8) 0.16210(10) 0.07935(7) 0.0302(4) Uani 1 1 d . . .
C3 C 0.51571(8) 0.29223(10) 0.06894(7) 0.0324(4) Uani 1 1 d . . .
C4 C 0.47353(8) 0.33811(11) 0.09605(7) 0.0337(4) Uani 1 1 d . . .
H4 H 0.4668 0.3296 0.1329 0.040 Uiso 1 1 calc R . .
C5 C 0.44277(8) 0.39431(11) 0.06900(8) 0.0355(4) Uani 1 1 d . . .
H5 H 0.4151 0.4228 0.0877 0.043 Uiso 1 1 calc R . .
C6 C 0.45211(8) 0.41025(10) 0.01286(7) 0.0330(4) Uani 1 1 d . . .
C7 C 0.49383(8) 0.36342(10) -0.01494(7) 0.0329(4) Uani 1 1 d . . .
C8 C 0.52450(8) 0.30452(10) 0.01436(7) 0.0335(4) Uani 1 1 d . . .
H8 H 0.5511 0.2736 -0.0039 0.040 Uiso 1 1 calc R . .
C9 C 0.42393(8) 0.47066(10) -0.01570(7) 0.0334(4) Uani 1 1 d . . .
H9 H 0.3962 0.5004 0.0021 0.040 Uiso 1 1 calc R . .
C10 C 0.43640(8) 0.48730(10) -0.07024(7) 0.0325(4) Uani 1 1 d . . .
C11 C 0.47765(8) 0.43956(10) -0.09785(7) 0.0335(4) Uani 1 1 d . . .
C12 C 0.50490(8) 0.37846(10) -0.06975(7) 0.0346(4) Uani 1 1 d . . .
H12 H 0.5311 0.3470 -0.0881 0.042 Uiso 1 1 calc R . .
C13 C 0.41046(8) 0.55167(12) -0.09906(8) 0.0325(4) Uani 1 1 d . . .
H13 H 0.3832 0.5826 -0.0816 0.039 Uiso 1 1 calc R . .
C14 C 0.42494(8) 0.56854(10) -0.15161(7) 0.0320(4) Uani 1 1 d . . .
C15 C 0.46613(8) 0.52035(11) -0.17892(7) 0.0353(4) Uani 1 1 d . . .
H15 H 0.4759 0.5317 -0.2148 0.042 Uiso 1 1 calc R . .
C16 C 0.49123(9) 0.45826(11) -0.15320(7) 0.0359(4) Uani 1 1 d . . .
H16 H 0.5176 0.4274 -0.1719 0.043 Uiso 1 1 calc R . .
C17 C 0.37620(7) 0.61807(10) -0.22700(7) 0.0302(4) Uani 1 1 d . . .
C18 C 0.35597(8) 0.69248(10) -0.25774(7) 0.0312(4) Uani 1 1 d . . .
C19 C 0.64949(8) 0.06925(11) -0.07275(8) 0.0349(4) Uani 1 1 d . . .
H19B H 0.6802 0.0311 -0.0701 0.042 Uiso 1 1 calc R . .
H19A H 0.6577 0.1034 -0.1036 0.042 Uiso 1 1 calc R . .
C20 C 0.64929(8) 0.11940(12) -0.02142(8) 0.0382(4) Uani 1 1 d . . .
H20B H 0.6361 0.0875 0.0090 0.046 Uiso 1 1 calc R . .
H20A H 0.6229 0.1631 -0.0260 0.046 Uiso 1 1 calc R . .
C21 C 0.70840(9) 0.15228(14) -0.00834(9) 0.0464(5) Uani 1 1 d . . .
H21B H 0.7351 0.1088 -0.0045 0.056 Uiso 1 1 calc R . .
H21A H 0.7212 0.1856 -0.0381 0.056 Uiso 1 1 calc R . .
C22 C 0.70721(11) 0.20050(17) 0.04413(10) 0.0589(6) Uani 1 1 d . . .
H22A H 0.6811 0.2439 0.0401 0.088 Uiso 1 1 calc R . .
H22C H 0.7446 0.2206 0.0516 0.088 Uiso 1 1 calc R . .
H22B H 0.6951 0.1673 0.0737 0.088 Uiso 1 1 calc R . .
C23 C 0.57877(8) -0.03062(10) -0.03751(7) 0.0304(4) Uani 1 1 d . . .
H23A H 0.5786 -0.0001 -0.0040 0.036 Uiso 1 1 calc R . .
H23B H 0.5403 -0.0497 -0.0434 0.036 Uiso 1 1 calc R . .
C24 C 0.61746(8) -0.10151(11) -0.02974(8) 0.0363(4) Uani 1 1 d . . .
H24A H 0.6565 -0.0839 -0.0259 0.044 Uiso 1 1 calc R . .
H24B H 0.6152 -0.1358 -0.0614 0.044 Uiso 1 1 calc R . .
C25 C 0.59944(8) -0.14714(12) 0.02100(8) 0.0369(4) Uani 1 1 d . . .
H25A H 0.6053 -0.1141 0.0529 0.044 Uiso 1 1 calc R . .
H25B H 0.5592 -0.1593 0.0187 0.044 Uiso 1 1 calc R . .
C26 C 0.63285(11) -0.22374(14) 0.02757(9) 0.0479(5) Uani 1 1 d . . .
H26C H 0.6235 -0.2592 -0.0017 0.072 Uiso 1 1 calc R . .
H26B H 0.6232 -0.2480 0.0617 0.072 Uiso 1 1 calc R . .
H26A H 0.6729 -0.2124 0.0268 0.072 Uiso 1 1 calc R . .
C27 C 0.54430(8) 0.08106(11) -0.09038(7) 0.0318(4) Uani 1 1 d . . .
H27A H 0.5384 0.1079 -0.0559 0.038 Uiso 1 1 calc R . .
H27B H 0.5104 0.0501 -0.0979 0.038 Uiso 1 1 calc R . .
C28 C 0.55074(9) 0.14339(11) -0.13482(8) 0.0379(4) Uani 1 1 d . . .
H28A H 0.5618 0.1179 -0.1686 0.045 Uiso 1 1 calc R . .
H28B H 0.5806 0.1803 -0.1247 0.045 Uiso 1 1 calc R . .
C29 C 0.49533(9) 0.18854(11) -0.14337(8) 0.0392(4) Uani 1 1 d . . .
H29A H 0.4803 0.2039 -0.1081 0.047 Uiso 1 1 calc R . .
H29B H 0.5034 0.2367 -0.1635 0.047 Uiso 1 1 calc R . .
C30 C 0.44994(10) 0.14170(13) -0.17380(9) 0.0461(5) Uani 1 1 d . . .
H30B H 0.4643 0.1264 -0.2089 0.069 Uiso 1 1 calc R . .
H30C H 0.4167 0.1740 -0.1784 0.069 Uiso 1 1 calc R . .
H30A H 0.4403 0.0952 -0.1533 0.069 Uiso 1 1 calc R . .
C31 C 0.60478(8) -0.02108(11) -0.13649(7) 0.0335(4) Uani 1 1 d . . .
H31A H 0.6148 0.0164 -0.1649 0.040 Uiso 1 1 calc R . .
H31B H 0.6373 -0.0555 -0.1310 0.040 Uiso 1 1 calc R . .
C32 C 0.55561(9) -0.07095(11) -0.15661(7) 0.0355(4) Uani 1 1 d . . .
H32A H 0.5238 -0.0370 -0.1661 0.043 Uiso 1 1 calc R . .
H32B H 0.5434 -0.1069 -0.1281 0.043 Uiso 1 1 calc R . .
C33 C 0.57443(9) -0.11814(11) -0.20649(7) 0.0366(4) Uani 1 1 d . . .
H33B H 0.5850 -0.0815 -0.2353 0.044 Uiso 1 1 calc R . .
H33A H 0.6079 -0.1489 -0.1972 0.044 Uiso 1 1 calc R . .
C34 C 0.52876(10) -0.17347(12) -0.22753(8) 0.0451(5) Uani 1 1 d . . .
H34A H 0.5219 -0.2144 -0.2012 0.068 Uiso 1 1 calc R . .
H34B H 0.5411 -0.1970 -0.2611 0.068 Uiso 1 1 calc R . .
H34C H 0.4943 -0.1442 -0.2336 0.068 Uiso 1 1 calc R . .
C35 C 0.73521(8) 0.54054(10) -0.20171(7) 0.0346(4) Uani 1 1 d . . .
H35A H 0.7432 0.5140 -0.1675 0.042 Uiso 1 1 calc R . .
H35B H 0.7707 0.5631 -0.2147 0.042 Uiso 1 1 calc R . .
C36 C 0.69385(8) 0.60767(11) -0.19074(8) 0.0390(4) Uani 1 1 d . . .
H36A H 0.6557 0.5866 -0.1867 0.047 Uiso 1 1 calc R . .
H36B H 0.6939 0.6442 -0.2212 0.047 Uiso 1 1 calc R . .
C37 C 0.71114(8) 0.65122(11) -0.13880(8) 0.0367(4) Uani 1 1 d . . .
H37A H 0.7023 0.6182 -0.1076 0.044 Uiso 1 1 calc R . .
H37B H 0.7520 0.6599 -0.1392 0.044 Uiso 1 1 calc R . .
C38 C 0.68114(9) 0.73065(13) -0.13239(9) 0.0430(4) Uani 1 1 d . . .
H38C H 0.6906 0.7643 -0.1626 0.065 Uiso 1 1 calc R . .
H38B H 0.6932 0.7553 -0.0991 0.065 Uiso 1 1 calc R . .
H38A H 0.6407 0.7224 -0.1314 0.065 Uiso 1 1 calc R . .
C39 C 0.69642(9) 0.51822(12) -0.29521(7) 0.0382(4) Uani 1 1 d . . .
H39A H 0.6633 0.5508 -0.2876 0.046 Uiso 1 1 calc R . .
H39B H 0.6849 0.4775 -0.3208 0.046 Uiso 1 1 calc R . .
C40 C 0.74188(10) 0.56991(14) -0.32208(9) 0.0474(5) Uani 1 1 d . . .
H40A H 0.7486 0.6164 -0.2997 0.057 Uiso 1 1 calc R . .
H40B H 0.7772 0.5404 -0.3245 0.057 Uiso 1 1 calc R . .
C41 C 0.72373(12) 0.59593(15) -0.37908(9) 0.0547(6) Uani 1 1 d . . .
H41A H 0.6841 0.6122 -0.3781 0.066 Uiso 1 1 calc R . .
H41B H 0.7463 0.6414 -0.3899 0.066 Uiso 1 1 calc R . .
C42 C 0.73066(13) 0.53220(19) -0.42024(10) 0.0642(7) Uani 1 1 d . . .
H42B H 0.7679 0.5092 -0.4168 0.096 Uiso 1 1 calc R . .
H42C H 0.7263 0.5541 -0.4561 0.096 Uiso 1 1 calc R . .
H42A H 0.7023 0.4921 -0.4144 0.096 Uiso 1 1 calc R . .
C43 C 0.76605(8) 0.42424(11) -0.25319(8) 0.0354(4) Uani 1 1 d . . .
H43A H 0.7970 0.4556 -0.2679 0.042 Uiso 1 1 calc R . .
H43B H 0.7787 0.4026 -0.2186 0.042 Uiso 1 1 calc R . .
C44 C 0.75408(9) 0.35583(12) -0.29208(9) 0.0465(5) Uani 1 1 d . . .
H44A H 0.7373 0.3762 -0.3254 0.056 Uiso 1 1 calc R . .
H44B H 0.7271 0.3196 -0.2755 0.056 Uiso 1 1 calc R . .
C45 C 0.80933(9) 0.31129(11) -0.30559(9) 0.0420(4) Uani 1 1 d . . .
H45A H 0.8287 0.2983 -0.2718 0.050 Uiso 1 1 calc R . .
H45B H 0.7997 0.2619 -0.3236 0.050 Uiso 1 1 calc R . .
C46 C 0.84962(11) 0.35762(13) -0.34161(8) 0.0458(5) Uani 1 1 d . . .
H46B H 0.8311 0.3700 -0.3754 0.069 Uiso 1 1 calc R . .
H46A H 0.8830 0.3264 -0.3487 0.069 Uiso 1 1 calc R . .
H46C H 0.8604 0.4058 -0.3236 0.069 Uiso 1 1 calc R . .
C47 C 0.66556(9) 0.43184(11) -0.22057(8) 0.0397(4) Uani 1 1 d . . .
H47A H 0.6520 0.3968 -0.2491 0.048 Uiso 1 1 calc R A 1
H47B H 0.6350 0.4686 -0.2122 0.048 Uiso 1 1 calc R A 1
C48A C 0.67760(12) 0.38233(13) -0.16991(9) 0.0518(6) Uani 0.602(6) 1 d P B 1
H48A H 0.7182 0.3724 -0.1681 0.062 Uiso 0.602(6) 1 calc PR B 1
H48B H 0.6588 0.3315 -0.1741 0.062 Uiso 0.602(6) 1 calc PR B 1
C49A C 0.65814(16) 0.41983(19) -0.11378(14) 0.0423(9) Uani 0.602(6) 1 d P B 1
H49A H 0.6790 0.4685 -0.1073 0.051 Uiso 0.602(6) 1 calc PR B 1
H49B H 0.6179 0.4326 -0.1154 0.051 Uiso 0.602(6) 1 calc PR B 1
C50A C 0.6689(2) 0.3623(3) -0.06737(18) 0.0556(12) Uani 0.602(6) 1 d P B 1
H50B H 0.6570 0.3858 -0.0336 0.083 Uiso 0.602(6) 1 calc PR B 1
H50A H 0.7088 0.3501 -0.0656 0.083 Uiso 0.602(6) 1 calc PR B 1
H50C H 0.6477 0.3144 -0.0735 0.083 Uiso 0.602(6) 1 calc PR B 1
C48B C 0.67760(12) 0.38233(13) -0.16991(9) 0.0518(6) Uani 0.398(6) 1 d P B 2
H48C H 0.6953 0.3335 -0.1821 0.062 Uiso 0.398(6) 1 calc PR B 2
H48D H 0.7059 0.4106 -0.1487 0.062 Uiso 0.398(6) 1 calc PR B 2
C49B C 0.6359(2) 0.3626(3) -0.1360(2) 0.0459(15) Uani 0.398(6) 1 d P B 2
H49C H 0.6081 0.3312 -0.1558 0.055 Uiso 0.398(6) 1 calc PR B 2
H49D H 0.6170 0.4105 -0.1239 0.055 Uiso 0.398(6) 1 calc PR B 2
C50B C 0.6551(3) 0.3164(5) -0.0867(3) 0.0563(18) Uani 0.398(6) 1 d P B 2
H50E H 0.6226 0.3028 -0.0648 0.084 Uiso 0.398(6) 1 calc PR B 2
H50D H 0.6809 0.3482 -0.0656 0.084 Uiso 0.398(6) 1 calc PR B 2
H50F H 0.6741 0.2689 -0.0982 0.084 Uiso 0.398(6) 1 calc PR B 2
Cu1 Cu 0.593659(10) 0.250968(10) 0.165127(9) 0.03024(15) Uani 1 1 d . . .
N1 N 0.54786(7) 0.23608(9) 0.09929(6) 0.0323(3) Uani 1 1 d . . .
N2 N 0.40166(7) 0.63473(9) -0.17971(7) 0.0318(3) Uani 1 1 d . . .
N3 N 0.59438(6) 0.02463(9) -0.08429(5) 0.0300(3) Uani 1 1 d . . .
N4 N 0.71546(7) 0.47865(9) -0.24267(6) 0.0337(3) Uani 1 1 d . B .
O1 O 0.52948(6) 0.13572(7) 0.03739(5) 0.0333(3) Uani 1 1 d . . .
O2 O 0.59042(6) 0.03574(8) 0.10367(6) 0.0389(3) Uani 1 1 d . . .
O3 O 0.61033(7) 0.13861(8) 0.15737(5) 0.0369(3) Uani 1 1 d . . .
O4 O 0.36722(6) 0.55143(7) -0.24660(5) 0.0338(3) Uani 1 1 d . . .
O5 O 0.32865(6) 0.68486(8) -0.30008(5) 0.0379(3) Uani 1 1 d . . .
O6 O 0.36987(7) 0.75829(7) -0.23582(6) 0.0371(3) Uani 1 1 d . . .

loop_
_atom_site_aniso_label
_atom_site_aniso_U_11
_atom_site_aniso_U_22
_atom_site_aniso_U_33
_atom_site_aniso_U_23
_atom_site_aniso_U_13
_atom_site_aniso_U_12
C1 0.0431(9) 0.0249(8) 0.0293(8) 0.0007(7) -0.0009(7) -0.0002(6)
C2 0.0394(9) 0.0240(8) 0.0272(8) 0.0017(6) 0.0009(6) -0.0014(7)
C3 0.0437(9) 0.0225(8) 0.0308(8) 0.0008(6) -0.0048(7) -0.0023(7)
C4 0.0423(9) 0.0286(9) 0.0301(8) 0.0026(7) 0.0003(7) -0.0021(7)
C5 0.0425(9) 0.0306(9) 0.0332(9) 0.0018(7) 0.0004(7) 0.0004(7)
C6 0.0423(9) 0.0260(8) 0.0306(8) 0.0007(7) -0.0023(7) -0.0040(7)
C7 0.0460(9) 0.0206(8) 0.0322(8) -0.0004(6) -0.0062(7) -0.0006(7)
C8 0.0478(10) 0.0229(8) 0.0299(8) -0.0014(6) -0.0025(7) 0.0033(7)
C9 0.0402(9) 0.0258(8) 0.0343(9) -0.0012(7) -0.0009(7) 0.0004(7)
C10 0.0432(9) 0.0221(8) 0.0322(8) 0.0011(7) -0.0047(7) -0.0013(7)
C11 0.0482(10) 0.0246(8) 0.0277(8) -0.0025(6) -0.0041(7) -0.0006(7)
C12 0.0500(10) 0.0230(8) 0.0308(8) -0.0043(6) -0.0026(7) 0.0037(7)
C13 0.0409(9) 0.0248(9) 0.0317(9) -0.0012(7) -0.0020(7) 0.0011(6)
C14 0.0445(9) 0.0218(8) 0.0297(8) -0.0006(6) -0.0054(7) -0.0015(7)
C15 0.0489(10) 0.0295(9) 0.0275(8) -0.0003(7) -0.0020(7) 0.0013(7)
C16 0.0508(10) 0.0276(8) 0.0292(8) -0.0037(7) -0.0024(7) 0.0051(7)
C17 0.0395(8) 0.0234(8) 0.0277(8) -0.0002(6) 0.0013(6) 0.0013(6)
C18 0.0405(8) 0.0246(9) 0.0286(8) 0.0008(6) 0.0001(7) 0.0016(7)
C19 0.0377(9) 0.0332(9) 0.0339(9) -0.0004(7) 0.0014(7) -0.0042(7)
C20 0.0427(10) 0.0369(10) 0.0349(9) -0.0042(8) 0.0003(7) -0.0056(8)
C21 0.0466(11) 0.0525(12) 0.0399(10) -0.0099(9) 0.0021(8) -0.0123(9)
C22 0.0574(13) 0.0716(17) 0.0476(12) -0.0176(11) 0.0036(10) -0.0234(12)
C23 0.0396(8) 0.0259(8) 0.0256(8) 0.0006(6) 0.0004(6) -0.0009(7)
C24 0.0437(10) 0.0314(9) 0.0338(9) 0.0013(7) 0.0012(7) 0.0028(7)
C25 0.0458(10) 0.0338(10) 0.0310(9) 0.0041(7) -0.0043(7) 0.0052(7)
C26 0.0596(13) 0.0398(11) 0.0442(11) 0.0084(9) -0.0059(9) 0.0096(10)
C27 0.0404(9) 0.0276(9) 0.0273(8) 0.0006(6) -0.0012(6) 0.0015(7)
C28 0.0472(10) 0.0323(9) 0.0341(9) 0.0066(7) 0.0011(7) -0.0023(7)
C29 0.0565(11) 0.0267(8) 0.0345(9) 0.0048(7) -0.0025(8) 0.0016(8)
C30 0.0566(12) 0.0361(10) 0.0457(11) 0.0064(9) -0.0094(9) 0.0005(9)
C31 0.0426(9) 0.0326(9) 0.0253(8) -0.0034(7) 0.0032(7) 0.0012(7)
C32 0.0459(10) 0.0317(9) 0.0287(8) -0.0053(7) 0.0008(7) -0.0012(7)
C33 0.0495(10) 0.0306(9) 0.0297(8) -0.0026(7) 0.0033(7) -0.0009(8)
C34 0.0669(13) 0.0360(10) 0.0326(9) -0.0047(8) 0.0019(9) -0.0096(9)
C35 0.0431(9) 0.0266(8) 0.0342(9) -0.0059(7) -0.0066(7) 0.0010(7)
C36 0.0448(10) 0.0303(9) 0.0419(10) -0.0065(7) -0.0070(8) 0.0044(7)
C37 0.0440(9) 0.0297(9) 0.0364(9) -0.0034(7) 0.0003(7) 0.0014(7)
C38 0.0486(11) 0.0335(9) 0.0470(11) -0.0072(9) 0.0034(9) 0.0021(8)
C39 0.0476(10) 0.0351(9) 0.0318(9) -0.0022(7) -0.0073(7) 0.0013(8)
C40 0.0554(12) 0.0464(12) 0.0406(10) 0.0091(9) -0.0053(9) 0.0005(9)
C41 0.0695(14) 0.0547(13) 0.0399(11) 0.0112(10) -0.0025(10) 0.0098(11)
C42 0.0750(17) 0.0732(19) 0.0444(13) 0.0017(12) -0.0054(11) -0.0045(14)
C43 0.0439(9) 0.0268(8) 0.0354(9) -0.0043(7) -0.0030(7) 0.0014(7)
C44 0.0491(11) 0.0367(10) 0.0538(12) -0.0189(9) -0.0008(9) -0.0022(8)
C45 0.0549(11) 0.0278(9) 0.0434(10) -0.0082(7) 0.0012(8) 0.0004(8)
C46 0.0595(12) 0.0380(11) 0.0398(10) -0.0081(8) 0.0034(9) -0.0021(9)
C47 0.0483(10) 0.0302(9) 0.0406(10) -0.0047(7) 0.0017(8) -0.0040(7)
C48A 0.0853(17) 0.0271(10) 0.0430(11) -0.0016(8) -0.0016(10) -0.0021(10)
C49A 0.0531(19) 0.0293(17) 0.0444(18) -0.0023(13) 0.0076(14) -0.0041(13)
C50A 0.072(3) 0.050(3) 0.045(2) 0.0076(19) 0.0110(19) 0.012(2)
C48B 0.0853(17) 0.0271(10) 0.0430(11) -0.0016(8) -0.0016(10) -0.0021(10)
C49B 0.048(3) 0.038(3) 0.052(3) 0.004(2) 0.011(2) 0.002(2)
C50B 0.067(4) 0.052(4) 0.050(4) 0.013(3) 0.012(3) 0.005(3)
Cu1 0.0444(2) 0.0198(2) 0.0266(2) -0.00067(7) -0.00479(8) 0.00133(7)
N1 0.0453(9) 0.0234(7) 0.0280(7) 0.0015(6) -0.0045(6) -0.0001(6)
N2 0.0449(8) 0.0226(7) 0.0279(7) -0.0007(6) -0.0030(6) 0.0007(6)
N3 0.0384(8) 0.0266(8) 0.0249(7) -0.0013(5) 0.0014(5) -0.0010(5)
N4 0.0437(8) 0.0262(7) 0.0311(7) -0.0053(6) -0.0049(6) -0.0009(6)
O1 0.0437(7) 0.0269(6) 0.0293(6) -0.0018(5) -0.0031(5) -0.0025(5)
O2 0.0587(9) 0.0216(7) 0.0365(8) -0.0021(6) -0.0044(6) 0.0033(5)
O3 0.0542(8) 0.0246(7) 0.0319(6) -0.0030(5) -0.0089(6) 0.0040(6)
O4 0.0454(7) 0.0232(6) 0.0329(6) -0.0038(5) -0.0032(5) 0.0002(5)
O5 0.0525(8) 0.0296(7) 0.0315(6) 0.0004(5) -0.0098(5) 0.0001(5)
O6 0.0555(8) 0.0239(6) 0.0318(7) -0.0006(5) -0.0082(6) 0.0021(5)

loop_
_atom_type_symbol
_atom_type_description
_atom_type_scat_dispersion_real
_atom_type_scat_dispersion_imag
_atom_type_scat_source
C C 0.0033 0.0016 'International Tables Vol C Tables 4.2.6.8 and 6.1.1.4'
H H 0.0000 0.0000 'International Tables Vol C Tables 4.2.6.8 and 6.1.1.4'
Cu Cu 0.3201 1.2651 'International Tables Vol C Tables 4.2.6.8 and 6.1.1.4'
N N 0.0061 0.0033 'International Tables Vol C Tables 4.2.6.8 and 6.1.1.4'
O O 0.0106 0.0060 'International Tables Vol C Tables 4.2.6.8 and 6.1.1.4'

loop_
_geom_angle_atom_site_label_1
_geom_angle_atom_site_label_2
_geom_angle_atom_site_label_3
_geom_angle
_geom_angle_site_symmetry_1
_geom_angle_site_symmetry_3
O2 C1 O3 125.20(17) . .
O2 C1 C2 119.50(16) . .
O3 C1 C2 115.30(15) . .
O1 C2 N1 127.69(17) . .
O1 C2 C1 119.06(16) . .
N1 C2 C1 113.23(15) . .
C8 C3 N1 122.17(17) . .
C8 C3 C4 118.64(16) . .
N1 C3 C4 119.18(16) . .
C5 C4 C3 121.31(17) . .
C5 C4 H4 119.3 . .
C3 C4 H4 119.3 . .
C4 C5 C6 121.43(18) . .
C4 C5 H5 119.3 . .
C6 C5 H5 119.3 . .
C9 C6 C5 123.31(17) . .
C9 C6 C7 119.07(16) . .
C5 C6 C7 117.59(16) . .
C12 C7 C8 121.38(17) . .
C12 C7 C6 119.15(16) . .
C8 C7 C6 119.44(16) . .
C3 C8 C7 121.54(17) . .
C3 C8 H8 119.2 . .
C7 C8 H8 119.2 . .
C10 C9 C6 121.67(17) . .
C10 C9 H9 119.2 . .
C6 C9 H9 119.2 . .
C9 C10 C11 118.82(16) . .
C9 C10 C13 122.38(17) . .
C11 C10 C13 118.78(17) . .
C12 C11 C10 119.51(16) . .
C12 C11 C16 121.99(17) . .
C10 C11 C16 118.46(16) . .
C7 C12 C11 121.73(17) . .
C7 C12 H12 119.1 . .
C11 C12 H12 119.1 . .
C14 C13 C10 121.27(18) . .
C14 C13 H13 119.4 . .
C10 C13 H13 119.4 . .
C13 C14 N2 121.76(17) . .
C13 C14 C15 119.54(16) . .
N2 C14 C15 118.67(16) . .
C16 C15 C14 120.98(17) . .
C16 C15 H15 119.5 . .
C14 C15 H15 119.5 . .
C15 C16 C11 120.97(17) . .
C15 C16 H16 119.5 . .
C11 C16 H16 119.5 . .
O4 C17 N2 127.13(16) . .
O4 C17 C18 119.77(15) . .
N2 C17 C18 113.09(15) . .
O5 C18 O6 125.55(16) . .
O5 C18 C17 119.36(15) . .
O6 C18 C17 115.09(15) . .
C20 C19 N3 115.28(15) . .
C20 C19 H19B 108.5 . .
N3 C19 H19B 108.5 . .
C20 C19 H19A 108.5 . .
N3 C19 H19A 108.5 . .
H19B C19 H19A 107.5 . .
C19 C20 C21 111.94(16) . .
C19 C20 H20B 109.2 . .
C21 C20 H20B 109.2 . .
C19 C20 H20A 109.2 . .
C21 C20 H20A 109.2 . .
H20B C20 H20A 107.9 . .
C22 C21 C20 110.75(18) . .
C22 C21 H21B 109.5 . .
C20 C21 H21B 109.5 . .
C22 C21 H21A 109.5 . .
C20 C21 H21A 109.5 . .
H21B C21 H21A 108.1 . .
C21 C22 H22A 109.5 . .
C21 C22 H22C 109.5 . .
H22A C22 H22C 109.5 . .
C21 C22 H22B 109.5 . .
H22A C22 H22B 109.5 . .
H22C C22 H22B 109.5 . .
C24 C23 N3 115.72(14) . .
C24 C23 H23A 108.4 . .
N3 C23 H23A 108.4 . .
C24 C23 H23B 108.4 . .
N3 C23 H23B 108.4 . .
H23A C23 H23B 107.4 . .
C23 C24 C25 109.60(15) . .
C23 C24 H24A 109.8 . .
C25 C24 H24A 109.8 . .
C23 C24 H24B 109.8 . .
C25 C24 H24B 109.8 . .
H24A C24 H24B 108.2 . .
C26 C25 C24 111.88(17) . .
C26 C25 H25A 109.2 . .
C24 C25 H25A 109.2 . .
C26 C25 H25B 109.2 . .
C24 C25 H25B 109.2 . .
H25A C25 H25B 107.9 . .
C25 C26 H26C 109.5 . .
C25 C26 H26B 109.5 . .
H26C C26 H26B 109.5 . .
C25 C26 H26A 109.5 . .
H26C C26 H26A 109.5 . .
H26B C26 H26A 109.5 . .
N3 C27 C28 115.21(15) . .
N3 C27 H27A 108.5 . .
C28 C27 H27A 108.5 . .
N3 C27 H27B 108.5 . .
C28 C27 H27B 108.5 . .
H27A C27 H27B 107.5 . .
C27 C28 C29 111.05(16) . .
C27 C28 H28A 109.4 . .
C29 C28 H28A 109.4 . .
C27 C28 H28B 109.4 . .
C29 C28 H28B 109.4 . .
H28A C28 H28B 108.0 . .
C30 C29 C28 113.98(16) . .
C30 C29 H29A 108.8 . .
C28 C29 H29A 108.8 . .
C30 C29 H29B 108.8 . .
C28 C29 H29B 108.8 . .
H29A C29 H29B 107.7 . .
C29 C30 H30B 109.5 . .
C29 C30 H30C 109.5 . .
H30B C30 H30C 109.5 . .
C29 C30 H30A 109.5 . .
H30B C30 H30A 109.5 . .
H30C C30 H30A 109.5 . .
C32 C31 N3 115.86(15) . .
C32 C31 H31A 108.3 . .
N3 C31 H31A 108.3 . .
C32 C31 H31B 108.3 . .
N3 C31 H31B 108.3 . .
H31A C31 H31B 107.4 . .
C31 C32 C33 109.33(16) . .
C31 C32 H32A 109.8 . .
C33 C32 H32A 109.8 . .
C31 C32 H32B 109.8 . .
C33 C32 H32B 109.8 . .
H32A C32 H32B 108.3 . .
C34 C33 C32 112.98(16) . .
C34 C33 H33B 109.0 . .
C32 C33 H33B 109.0 . .
C34 C33 H33A 109.0 . .
C32 C33 H33A 109.0 . .
H33B C33 H33A 107.8 . .
C33 C34 H34A 109.5 . .
C33 C34 H34B 109.5 . .
H34A C34 H34B 109.5 . .
C33 C34 H34C 109.5 . .
H34A C34 H34C 109.5 . .
H34B C34 H34C 109.5 . .
C36 C35 N4 115.76(15) . .
C36 C35 H35A 108.3 . .
N4 C35 H35A 108.3 . .
C36 C35 H35B 108.3 . .
N4 C35 H35B 108.3 . .
H35A C35 H35B 107.4 . .
C35 C36 C37 109.73(15) . .
C35 C36 H36A 109.7 . .
C37 C36 H36A 109.7 . .
C35 C36 H36B 109.7 . .
C37 C36 H36B 109.7 . .
H36A C36 H36B 108.2 . .
C38 C37 C36 112.77(16) . .
C38 C37 H37A 109.0 . .
C36 C37 H37A 109.0 . .
C38 C37 H37B 109.0 . .
C36 C37 H37B 109.0 . .
H37A C37 H37B 107.8 . .
C37 C38 H38C 109.5 . .
C37 C38 H38B 109.5 . .
H38C C38 H38B 109.5 . .
C37 C38 H38A 109.5 . .
H38C C38 H38A 109.5 . .
H38B C38 H38A 109.5 . .
N4 C39 C40 114.28(16) . .
N4 C39 H39A 108.7 . .
C40 C39 H39A 108.7 . .
N4 C39 H39B 108.7 . .
C40 C39 H39B 108.7 . .
H39A C39 H39B 107.6 . .
C41 C40 C39 111.36(19) . .
C41 C40 H40A 109.4 . .
C39 C40 H40A 109.4 . .
C41 C40 H40B 109.4 . .
C39 C40 H40B 109.4 . .
H40A C40 H40B 108.0 . .
C42 C41 C40 112.6(2) . .
C42 C41 H41A 109.1 . .
C40 C41 H41A 109.1 . .
C42 C41 H41B 109.1 . .
C40 C41 H41B 109.1 . .
H41A C41 H41B 107.8 . .
C41 C42 H42B 109.5 . .
C41 C42 H42C 109.5 . .
H42B C42 H42C 109.5 . .
C41 C42 H42A 109.5 . .
H42B C42 H42A 109.5 . .
H42C C42 H42A 109.5 . .
C44 C43 N4 114.75(16) . .
C44 C43 H43A 108.6 . .
N4 C43 H43A 108.6 . .
C44 C43 H43B 108.6 . .
N4 C43 H43B 108.6 . .
H43A C43 H43B 107.6 . .
C43 C44 C45 110.48(17) . .
C43 C44 H44A 109.6 . .
C45 C44 H44A 109.6 . .
C43 C44 H44B 109.6 . .
C45 C44 H44B 109.6 . .
H44A C44 H44B 108.1 . .
C46 C45 C44 113.70(18) . .
C46 C45 H45A 108.8 . .
C44 C45 H45A 108.8 . .
C46 C45 H45B 108.8 . .
C44 C45 H45B 108.8 . .
H45A C45 H45B 107.7 . .
C45 C46 H46B 109.5 . .
C45 C46 H46A 109.5 . .
H46B C46 H46A 109.5 . .
C45 C46 H46C 109.5 . .
H46B C46 H46C 109.5 . .
H46A C46 H46C 109.5 . .
N4 C47 C48A 115.75(18) . .
N4 C47 H47A 108.3 . .
C48A C47 H47A 108.3 . .
N4 C47 H47B 108.3 . .
C48A C47 H47B 108.3 . .
H47A C47 H47B 107.4 . .
C47 C48A C49A 115.9(2) . .
C47 C48A H48A 108.3 . .
C49A C48A H48A 108.3 . .
C47 C48A H48B 108.3 . .
C49A C48A H48B 108.3 . .
H48A C48A H48B 107.4 . .
C50A C49A C48A 110.4(3) . .
C50A C49A H49A 109.6 . .
C48A C49A H49A 109.6 . .
C50A C49A H49B 109.6 . .
C48A C49A H49B 109.6 . .
H49A C49A H49B 108.1 . .
C49A C50A H50B 109.5 . .
C49A C50A H50A 109.5 . .
H50B C50A H50A 109.5 . .
C49A C50A H50C 109.5 . .
H50B C50A H50C 109.5 . .
H50A C50A H50C 109.5 . .
C50B C49B H49C 108.7 . .
C50B C49B H49D 108.7 . .
H49C C49B H49D 107.6 . .
C49B C50B H50E 109.5 . .
C49B C50B H50D 109.5 . .
H50E C50B H50D 109.5 . .
C49B C50B H50F 109.5 . .
H50E C50B H50F 109.5 . .
H50D C50B H50F 109.5 . .
O6 Cu1 O3 85.42(5) 5_665 .
O6 Cu1 N1 165.92(6) 5_665 .
O3 Cu1 N1 84.53(6) . .
O6 Cu1 N2 83.78(6) 5_665 5_665
O3 Cu1 N2 164.44(7) . 5_665
N1 Cu1 N2 107.89(7) . 5_665
C2 N1 C3 117.54(15) . .
C2 N1 Cu1 112.61(12) . .
C3 N1 Cu1 129.69(12) . .
C17 N2 C14 115.35(15) . .
C17 N2 Cu1 112.96(12) . 5_665
C14 N2 Cu1 131.40(12) . 5_665
C31 N3 C27 111.13(13) . .
C31 N3 C23 111.36(14) . .
C27 N3 C23 105.73(13) . .
C31 N3 C19 105.75(13) . .
C27 N3 C19 111.47(15) . .
C23 N3 C19 111.52(13) . .
C47 N4 C35 110.95(14) . .
C47 N4 C39 107.78(14) . .
C35 N4 C39 110.40(14) . .
C47 N4 C43 110.49(14) . .
C35 N4 C43 106.72(14) . .
C39 N4 C43 110.53(14) . .
C1 O3 Cu1 114.13(12) . .
C18 O6 Cu1 114.80(11) . 5_665

loop_
_geom_bond_atom_site_label_1
_geom_bond_atom_site_label_2
_geom_bond_distance
_geom_bond_site_symmetry_2
C1 O2 1.224(2) .
C1 O3 1.286(2) .
C1 C2 1.543(2) .
C2 O1 1.236(2) .
C2 N1 1.344(2) .
C3 C8 1.371(2) .
C3 N1 1.422(2) .
C3 C4 1.423(3) .
C4 C5 1.364(3) .
C4 H4 0.9300 .
C5 C6 1.421(3) .
C5 H5 0.9300 .
C6 C9 1.403(3) .
C6 C7 1.432(3) .
C7 C12 1.393(3) .
C7 C8 1.423(2) .
C8 H8 0.9300 .
C9 C10 1.398(3) .
C9 H9 0.9300 .
C10 C11 1.431(3) .
C10 C13 1.432(3) .
C11 C12 1.396(2) .
C11 C16 1.430(3) .
C12 H12 0.9300 .
C13 C14 1.364(3) .
C13 H13 0.9300 .
C14 N2 1.422(2) .
C14 C15 1.430(3) .
C15 C16 1.358(3) .
C15 H15 0.9300 .
C16 H16 0.9300 .
C17 O4 1.241(2) .
C17 N2 1.335(2) .
C17 C18 1.540(2) .
C18 O5 1.228(2) .
C18 O6 1.276(2) .
C19 C20 1.518(3) .
C19 N3 1.524(2) .
C19 H19B 0.9700 .
C19 H19A 0.9700 .
C20 C21 1.529(3) .
C20 H20B 0.9700 .
C20 H20A 0.9700 .
C21 C22 1.523(3) .
C21 H21B 0.9700 .
C21 H21A 0.9700 .
C22 H22A 0.9600 .
C22 H22C 0.9600 .
C22 H22B 0.9600 .
C23 C24 1.514(2) .
C23 N3 1.524(2) .
C23 H23A 0.9700 .
C23 H23B 0.9700 .
C24 C25 1.524(3) .
C24 H24A 0.9700 .
C24 H24B 0.9700 .
C25 C26 1.521(3) .
C25 H25A 0.9700 .
C25 H25B 0.9700 .
C26 H26C 0.9600 .
C26 H26B 0.9600 .
C26 H26A 0.9600 .
C27 N3 1.521(2) .
C27 C28 1.523(2) .
C27 H27A 0.9700 .
C27 H27B 0.9700 .
C28 C29 1.523(3) .
C28 H28A 0.9700 .
C28 H28B 0.9700 .
C29 C30 1.523(3) .
C29 H29A 0.9700 .
C29 H29B 0.9700 .
C30 H30B 0.9600 .
C30 H30C 0.9600 .
C30 H30A 0.9600 .
C31 C32 1.512(3) .
C31 N3 1.515(2) .
C31 H31A 0.9700 .
C31 H31B 0.9700 .
C32 C33 1.526(2) .
C32 H32A 0.9700 .
C32 H32B 0.9700 .
C33 C34 1.513(3) .
C33 H33B 0.9700 .
C33 H33A 0.9700 .
C34 H34A 0.9600 .
C34 H34B 0.9600 .
C34 H34C 0.9600 .
C35 C36 1.516(3) .
C35 N4 1.522(2) .
C35 H35A 0.9700 .
C35 H35B 0.9700 .
C36 C37 1.526(3) .
C36 H36A 0.9700 .
C36 H36B 0.9700 .
C37 C38 1.523(3) .
C37 H37A 0.9700 .
C37 H37B 0.9700 .
C38 H38C 0.9600 .
C38 H38B 0.9600 .
C38 H38A 0.9600 .
C39 N4 1.519(2) .
C39 C40 1.528(3) .
C39 H39A 0.9700 .
C39 H39B 0.9700 .
C40 C41 1.527(3) .
C40 H40A 0.9700 .
C40 H40B 0.9700 .
C41 C42 1.484(4) .
C41 H41A 0.9700 .
C41 H41B 0.9700 .
C42 H42B 0.9600 .
C42 H42C 0.9600 .
C42 H42A 0.9600 .
C43 C44 1.524(2) .
C43 N4 1.524(2) .
C43 H43A 0.9700 .
C43 H43B 0.9700 .
C44 C45 1.536(3) .
C44 H44A 0.9700 .
C44 H44B 0.9700 .
C45 C46 1.512(3) .
C45 H45A 0.9700 .
C45 H45B 0.9700 .
C46 H46B 0.9600 .
C46 H46A 0.9600 .
C46 H46C 0.9600 .
C47 N4 1.514(2) .
C47 C48A 1.524(3) .
C47 H47A 0.9700 .
C47 H47B 0.9700 .
C48A C49A 1.583(4) .
C48A H48A 0.9700 .
C48A H48B 0.9700 .
C49A C50A 1.518(5) .
C49A H49A 0.9700 .
C49A H49B 0.9700 .
C50A H50B 0.9600 .
C50A H50A 0.9600 .
C50A H50C 0.9600 .
C49B C50B 1.510(8) .
C49B H49C 0.9700 .
C49B H49D 0.9700 .
C50B H50E 0.9600 .
C50B H50D 0.9600 .
C50B H50F 0.9600 .
Cu1 O6 1.9410(15) 5_665
Cu1 O3 1.9453(14) .
Cu1 N1 1.9571(16) .
Cu1 N2 1.9647(16) 5_665
N2 Cu1 1.9647(16) 5_665
O6 Cu1 1.9410(15) 5_665
